data_4021609
loop_
_publ_author_name
'Dusan Hesek'
'Bruce C. Noll'
'Shahriar Mobashery'

_publ_section_title
;
 Side Reaction of Significance in Preparation of Peptide- or
 Peptidomimetic-Based Hydroxamate Enzyme Inhibitors
;
_journal_name_full 'Journal of Organic Chemistry'
_journal_page_first 2885
_journal_page_last 2887
_journal_paper_doi 10.1021/jo052546f
_journal_volume 71
_journal_year 2006
_chemical_absolute_configuration syn
_chemical_formula_moiety 'C19 H24 N2 O3'
_chemical_formula_sum 'C19 H24 N2 O3'
_chemical_formula_weight 328.40
_chemical_name_systematic
;
?
;
_space_group_IT_number 4
_symmetry_cell_setting monoclinic
_symmetry_space_group_name_Hall 'P 2yb'
_symmetry_space_group_name_H-M 'P 1 21 1'
_atom_sites_solution_hydrogens geom
_atom_sites_solution_primary direct
_atom_sites_solution_secondary difmap
_audit_creation_method SHELXL-97
_cell_angle_alpha 90.00
_cell_angle_beta 96.68(3)
_cell_angle_gamma 90.00
_cell_formula_units_Z 2
_cell_length_a 7.3650(15)
_cell_length_b 12.969(3)
_cell_length_c 9.831(2)
_cell_measurement_reflns_used 9126
_cell_measurement_temperature 100(2)
_cell_measurement_theta_max 31.507
_cell_measurement_theta_min 2.611
_cell_volume 932.7(3)
_computing_cell_refinement 'APEX2/SAINT (Bruker, 2004)'
_computing_data_collection 'APEX2 (Bruker, 2004)'
_computing_data_reduction 'SAINT/XPREP (Bruker, 2004; Sheldrick,2003)'
_computing_molecular_graphics 'XP (Sheldrick, 1998)'
_computing_publication_material 'XCIF (Sheldrick, 2001)'
_computing_structure_refinement 'SHELXL-97 (Sheldrick, 1997)'
_computing_structure_solution 'SHELXS-97 (Sheldrick, 1990)'
_diffrn_ambient_temperature 100(2)
_diffrn_detector_area_resol_mean 8.33
_diffrn_measured_fraction_theta_full 0.993
_diffrn_measured_fraction_theta_max 0.993
_diffrn_measurement_device_type 'Bruker SMART APEX CCD diffractometer'
_diffrn_measurement_method '\f and \w scans'
_diffrn_radiation_monochromator graphite
_diffrn_radiation_source 'fine-focus sealed tube'
_diffrn_radiation_type MoK\a
_diffrn_radiation_wavelength 0.71073
_diffrn_reflns_av_R_equivalents 0.0273
_diffrn_reflns_av_sigmaI/netI 0.0109
_diffrn_reflns_limit_h_max 10
_diffrn_reflns_limit_h_min -10
_diffrn_reflns_limit_k_max 19
_diffrn_reflns_limit_k_min -19
_diffrn_reflns_limit_l_max 14
_diffrn_reflns_limit_l_min -14
_diffrn_reflns_number 46162
_diffrn_reflns_theta_full 31.57
_diffrn_reflns_theta_max 31.57
_diffrn_reflns_theta_min 2.09
_exptl_absorpt_coefficient_mu 0.079
_exptl_absorpt_correction_T_max 0.98
_exptl_absorpt_correction_T_min 0.97
_exptl_absorpt_correction_type none
_exptl_crystal_colour 'clear colorless'
_exptl_crystal_density_diffrn 1.169
_exptl_crystal_density_method 'not measured'
_exptl_crystal_description plate
_exptl_crystal_F_000 352
_exptl_crystal_size_max 0.57
_exptl_crystal_size_mid 0.45
_exptl_crystal_size_min 0.28
_refine_diff_density_max 0.350
_refine_diff_density_min -0.193
_refine_diff_density_rms 0.039
_refine_ls_abs_structure_details 'Flack H D (1983), Acta Cryst. A39, 876-881'
_refine_ls_abs_structure_Flack 0(10)
_refine_ls_extinction_method none
_refine_ls_goodness_of_fit_ref 1.071
_refine_ls_hydrogen_treatment mixed
_refine_ls_matrix_type full
_refine_ls_number_parameters 225
_refine_ls_number_reflns 3208
_refine_ls_number_restraints 1
_refine_ls_restrained_S_all 1.071
_refine_ls_R_factor_all 0.0303
_refine_ls_R_factor_gt 0.0301
_refine_ls_shift/su_max 0.001
_refine_ls_shift/su_mean 0.000
_refine_ls_structure_factor_coef Fsqd
_refine_ls_weighting_details 'calc w=1/[\s^2^(Fo^2^)+(0.0604P)^2^+0.0666P] where P=(Fo^2^+2Fc^2^)/3'
_refine_ls_weighting_scheme calc
_refine_ls_wR_factor_gt 0.0845
_refine_ls_wR_factor_ref 0.0849
_reflns_number_gt 3178
_reflns_number_total 3208
_reflns_threshold_expression >2sigma(I)
_cod_data_source_file jo052546fsi20060201_034849.cif
_cod_original_sg_symbol_H-M 'P 21'
_cod_database_code 4021609

loop_
_symmetry_equiv_pos_as_xyz
'x, y, z'
'-x, y+1/2, -z'

loop_
_atom_site_label
_atom_site_type_symbol
_atom_site_fract_x
_atom_site_fract_y
_atom_site_fract_z
_atom_site_U_iso_or_equiv
_atom_site_adp_type
_atom_site_occupancy
_atom_site_symmetry_multiplicity
_atom_site_calc_flag
_atom_site_refinement_flags
N1 N 0.99703(12) 0.11178(7) 0.34913(8) 0.01904(16) Uani 1 1 d .
H1N H 1.011(3) 0.1138(18) 0.4365(18) 0.034(4) Uiso 1 1 d .
N2 N 0.74696(11) 0.17279(7) 0.50852(8) 0.01708(15) Uani 1 1 d .
O1 O 0.80480(12) 0.13300(9) 0.15411(8) 0.0325(2) Uani 1 1 d .
O2 O 0.44972(9) 0.11880(6) 0.53883(7) 0.01784(14) Uani 1 1 d .
O3 O 0.21106(11) 0.05959(7) 0.63974(9) 0.02547(17) Uani 1 1 d .
C1 C 0.69194(13) 0.18315(8) 0.36183(9) 0.01739(17) Uani 1 1 d .
H1 H 0.5756 0.1442 0.3371 0.021 Uiso 1 1 calc R
C2 C 0.65899(14) 0.29849(9) 0.32623(11) 0.02078(18) Uani 1 1 d .
H2A H 0.7629 0.3397 0.3702 0.025 Uiso 1 1 calc R
H2B H 0.6538 0.3078 0.2259 0.025 Uiso 1 1 calc R
C3 C 0.48402(14) 0.33765(8) 0.37332(11) 0.02011(18) Uani 1 1 d .
C4 C 0.47743(15) 0.37025(9) 0.50811(12) 0.02286(19) Uani 1 1 d .
H4 H 0.5862 0.3714 0.5704 0.027 Uiso 1 1 calc R
C5 C 0.31231(17) 0.40105(9) 0.55186(14) 0.0279(2) Uani 1 1 d .
H5 H 0.3087 0.4220 0.6441 0.033 Uiso 1 1 calc R
C6 C 0.15283(17) 0.40117(10) 0.46079(16) 0.0310(3) Uani 1 1 d .
H6 H 0.0405 0.4223 0.4908 0.037 Uiso 1 1 calc R
C7 C 0.15817(16) 0.37043(10) 0.32601(15) 0.0302(2) Uani 1 1 d .
H7 H 0.0497 0.3712 0.2634 0.036 Uiso 1 1 calc R
C8 C 0.32266(15) 0.33847(9) 0.28261(12) 0.0246(2) Uani 1 1 d .
H8 H 0.3254 0.3170 0.1905 0.030 Uiso 1 1 calc R
C9 C 0.83857(13) 0.14023(9) 0.27969(9) 0.01887(18) Uani 1 1 d .
C10 C 1.14170(15) 0.06777(10) 0.27930(11) 0.0248(2) Uani 1 1 d .
H10A H 1.2148 0.1233 0.2456 0.037 Uiso 1 1 calc R
H10B H 1.0880 0.0259 0.2019 0.037 Uiso 1 1 calc R
H10C H 1.2201 0.0244 0.3432 0.037 Uiso 1 1 calc R
C11 C 0.63071(13) 0.14336(7) 0.58509(9) 0.01624(16) Uani 1 1 d .
C12 C 0.66219(13) 0.12770(8) 0.73448(9) 0.01690(16) Uani 1 1 d .
C13 C 0.50489(14) 0.09172(8) 0.77464(10) 0.01930(18) Uani 1 1 d .
C14 C 0.36867(14) 0.08601(8) 0.65163(10) 0.01920(18) Uani 1 1 d .
C15 C 0.84173(13) 0.15137(8) 0.81478(10) 0.01891(17) Uani 1 1 d .
H15A H 0.9406 0.1190 0.7694 0.023 Uiso 1 1 calc R
H15B H 0.8446 0.1209 0.9073 0.023 Uiso 1 1 calc R
C16 C 0.87788(15) 0.26863(9) 0.82851(10) 0.02208(19) Uani 1 1 d .
H16 H 0.8746 0.2987 0.7346 0.026 Uiso 1 1 calc R
C17 C 1.0682(2) 0.28630(13) 0.90481(15) 0.0382(3) Uani 1 1 d .
H17A H 1.0742 0.2563 0.9967 0.057 Uiso 1 1 calc R
H17B H 1.0926 0.3605 0.9121 0.057 Uiso 1 1 calc R
H17C H 1.1599 0.2534 0.8545 0.057 Uiso 1 1 calc R
C18 C 0.7312(2) 0.32166(10) 0.90187(13) 0.0306(2) Uani 1 1 d .
H18A H 0.7613 0.3949 0.9144 0.046 Uiso 1 1 calc R
H18B H 0.7263 0.2893 0.9915 0.046 Uiso 1 1 calc R
H18C H 0.6121 0.3147 0.8467 0.046 Uiso 1 1 calc R
C19 C 0.45912(17) 0.05869(11) 0.91175(11) 0.0279(2) Uani 1 1 d .
H19A H 0.5566 0.0804 0.9823 0.042 Uiso 1 1 calc R
H19B H 0.4471 -0.0165 0.9136 0.042 Uiso 1 1 calc R
H19C H 0.3435 0.0905 0.9296 0.042 Uiso 1 1 calc R

loop_
_atom_site_aniso_label
_atom_site_aniso_U_11
_atom_site_aniso_U_22
_atom_site_aniso_U_33
_atom_site_aniso_U_23
_atom_site_aniso_U_13
_atom_site_aniso_U_12
N1 0.0184(3) 0.0231(4) 0.0157(3) -0.0011(3) 0.0023(3) 0.0023(3)
N2 0.0181(3) 0.0186(4) 0.0146(3) 0.0003(3) 0.0023(2) 0.0009(3)
O1 0.0297(4) 0.0526(6) 0.0149(3) -0.0022(4) 0.0009(3) 0.0113(4)
O2 0.0165(3) 0.0205(3) 0.0167(3) 0.0004(2) 0.0025(2) -0.0014(2)
O3 0.0193(3) 0.0299(4) 0.0278(4) 0.0001(3) 0.0055(3) -0.0041(3)
C1 0.0174(4) 0.0209(4) 0.0140(3) 0.0017(3) 0.0023(3) 0.0010(3)
C2 0.0182(4) 0.0219(4) 0.0227(4) 0.0057(4) 0.0044(3) 0.0014(3)
C3 0.0175(4) 0.0166(4) 0.0263(4) 0.0031(3) 0.0030(3) 0.0002(3)
C4 0.0227(5) 0.0170(4) 0.0290(5) -0.0011(4) 0.0034(4) 0.0004(3)
C5 0.0280(5) 0.0202(5) 0.0368(6) -0.0058(4) 0.0092(4) 0.0015(4)
C6 0.0214(5) 0.0237(5) 0.0492(7) -0.0051(5) 0.0091(5) 0.0014(4)
C7 0.0188(5) 0.0262(5) 0.0450(7) 0.0013(5) 0.0008(4) 0.0001(4)
C8 0.0197(4) 0.0236(5) 0.0298(5) 0.0031(4) 0.0002(4) -0.0003(4)
C9 0.0192(4) 0.0220(4) 0.0156(4) 0.0008(3) 0.0030(3) 0.0015(3)
C10 0.0225(5) 0.0281(5) 0.0243(4) -0.0036(4) 0.0052(3) 0.0060(4)
C11 0.0171(4) 0.0155(4) 0.0161(3) -0.0008(3) 0.0019(3) 0.0014(3)
C12 0.0188(4) 0.0169(4) 0.0152(3) -0.0004(3) 0.0028(3) 0.0010(3)
C13 0.0205(4) 0.0208(4) 0.0170(4) 0.0010(3) 0.0039(3) -0.0005(3)
C14 0.0195(4) 0.0192(4) 0.0196(4) 0.0003(3) 0.0053(3) -0.0003(3)
C15 0.0186(4) 0.0217(4) 0.0162(4) -0.0004(3) 0.0010(3) 0.0012(3)
C16 0.0242(4) 0.0235(5) 0.0184(4) -0.0013(3) 0.0019(3) -0.0029(4)
C17 0.0337(6) 0.0385(7) 0.0389(7) -0.0034(6) -0.0105(5) -0.0094(5)
C18 0.0426(7) 0.0235(5) 0.0279(5) -0.0034(4) 0.0130(4) 0.0004(5)
C19 0.0291(5) 0.0361(6) 0.0198(4) 0.0047(4) 0.0076(4) -0.0042(4)

loop_
_atom_type_symbol
_atom_type_description
_atom_type_scat_dispersion_real
_atom_type_scat_dispersion_imag
_atom_type_scat_source
C C 0.0033 0.0000 'International Tables Vol C Tables 4.2.6.8 and 6.1.1.4'
H H 0.0000 0.0000 'International Tables Vol C Tables 4.2.6.8 and 6.1.1.4'
N N 0.0061 0.0000 'International Tables Vol C Tables 4.2.6.8 and 6.1.1.4'
O O 0.0106 0.0000 'International Tables Vol C Tables 4.2.6.8 and 6.1.1.4'

loop_
_geom_angle_atom_site_label_1
_geom_angle_atom_site_label_2
_geom_angle_atom_site_label_3
_geom_angle
C9 N1 C10 120.93(8)
C9 N1 H1N 120.4(13)
C10 N1 H1N 118.4(13)
C11 N2 C1 119.19(9)
C14 O2 C11 107.07(8)
N2 C1 C9 110.93(8)
N2 C1 C2 109.31(8)
C9 C1 C2 109.54(8)
N2 C1 H1 109.0
C9 C1 H1 109.0
C2 C1 H1 109.0
C3 C2 C1 111.91(8)
C3 C2 H2A 109.2
C1 C2 H2A 109.2
C3 C2 H2B 109.2
C1 C2 H2B 109.2
H2A C2 H2B 107.9
C4 C3 C8 118.76(10)
C4 C3 C2 121.23(10)
C8 C3 C2 119.97(10)
C5 C4 C3 120.45(11)
C5 C4 H4 119.8
C3 C4 H4 119.8
C6 C5 C4 120.19(12)
C6 C5 H5 119.9
C4 C5 H5 119.9
C7 C6 C5 119.88(11)
C7 C6 H6 120.1
C5 C6 H6 120.1
C6 C7 C8 119.97(12)
C6 C7 H7 120.0
C8 C7 H7 120.0
C7 C8 C3 120.73(11)
C7 C8 H8 119.6
C3 C8 H8 119.6
O1 C9 N1 123.61(10)
O1 C9 C1 118.95(9)
N1 C9 C1 117.44(8)
N1 C10 H10A 109.5
N1 C10 H10B 109.5
H10A C10 H10B 109.5
N1 C10 H10C 109.5
H10A C10 H10C 109.5
H10B C10 H10C 109.5
N2 C11 O2 124.28(9)
N2 C11 C12 126.62(9)
O2 C11 C12 109.10(8)
C13 C12 C11 107.34(9)
C13 C12 C15 130.90(9)
C11 C12 C15 121.75(9)
C12 C13 C14 107.55(9)
C12 C13 C19 131.01(10)
C14 C13 C19 121.43(9)
O3 C14 O2 120.68(10)
O3 C14 C13 130.40(10)
O2 C14 C13 108.91(8)
C12 C15 C16 112.43(8)
C12 C15 H15A 109.1
C16 C15 H15A 109.1
C12 C15 H15B 109.1
C16 C15 H15B 109.1
H15A C15 H15B 107.8
C17 C16 C18 111.03(11)
C17 C16 C15 109.21(10)
C18 C16 C15 111.05(9)
C17 C16 H16 108.5
C18 C16 H16 108.5
C15 C16 H16 108.5
C16 C17 H17A 109.5
C16 C17 H17B 109.5
H17A C17 H17B 109.5
C16 C17 H17C 109.5
H17A C17 H17C 109.5
H17B C17 H17C 109.5
C16 C18 H18A 109.5
C16 C18 H18B 109.5
H18A C18 H18B 109.5
C16 C18 H18C 109.5
H18A C18 H18C 109.5
H18B C18 H18C 109.5
C13 C19 H19A 109.5
C13 C19 H19B 109.5
H19A C19 H19B 109.5
C13 C19 H19C 109.5
H19A C19 H19C 109.5
H19B C19 H19C 109.5

loop_
_geom_bond_atom_site_label_1
_geom_bond_atom_site_label_2
_geom_bond_distance
N1 C9 1.3337(13)
N1 C10 1.4500(13)
N1 H1N 0.854(18)
N2 C11 1.2630(13)
N2 C1 1.4582(12)
O1 C9 1.2343(12)
O2 C14 1.3860(12)
O2 C11 1.3943(12)
O3 C14 1.2028(13)
C1 C9 1.5267(14)
C1 C2 1.5490(15)
C1 H1 1.0000
C2 C3 1.5072(14)
C2 H2A 0.9900
C2 H2B 0.9900
C3 C4 1.3971(16)
C3 C8 1.4004(15)
C4 C5 1.3947(16)
C4 H4 0.9500
C5 C6 1.3916(19)
C5 H5 0.9500
C6 C7 1.389(2)
C6 H6 0.9500
C7 C8 1.3934(16)
C7 H7 0.9500
C8 H8 0.9500
C10 H10A 0.9800
C10 H10B 0.9800
C10 H10C 0.9800
C11 C12 1.4740(13)
C12 C13 1.3499(14)
C12 C15 1.4911(14)
C13 C14 1.4807(15)
C13 C19 1.4899(14)
C15 C16 1.5470(16)
C15 H15A 0.9900
C15 H15B 0.9900
C16 C17 1.5284(17)
C16 C18 1.5302(17)
C16 H16 1.0000
C17 H17A 0.9800
C17 H17B 0.9800
C17 H17C 0.9800
C18 H18A 0.9800
C18 H18B 0.9800
C18 H18C 0.9800
C19 H19A 0.9800
C19 H19B 0.9800
C19 H19C 0.9800

loop_
_geom_hbond_atom_site_label_D
_geom_hbond_atom_site_label_H
_geom_hbond_atom_site_label_A
_geom_hbond_distance_DH
_geom_hbond_distance_HA
_geom_hbond_distance_DA
_geom_hbond_angle_DHA
_geom_hbond_site_symmetry_A
N1 H1N O3 0.854(18) 2.442(19) 3.1714(14) 143.83 1_655

loop_
_cod_related_entry_id
_cod_related_entry_database
_cod_related_entry_code
1 ChemSpider 9884386
